data_7007101
loop_
_publ_author_name
'Rebilly, Jean-No\"el'
'Catala, Laure'
'Charron, Ga\"elle'
'Rogez, Guillaume'
'Rivi\`ere, Eric'
'Guillot, R\'egis'
'Thu\'ery, Pierre'
'Barra, Anne-Laure'
'Mallah, Talal'

_publ_section_title
;
 Magnetic anisotropy of two trinuclear and tetranuclear Cr(III)Ni(II)
 cyanide-bridged complexes with spin ground states S = 4 and 5.
;
_journal_issue 23
_journal_name_full 'Dalton transactions (Cambridge, England : 2003)'
_journal_page_first 2818
_journal_page_last 2828
_journal_paper_doi 10.1039/b517417a
_journal_year 2006
_chemical_formula_sum 'C44 H60 Cl2 Cr N11 Ni O8'
_chemical_formula_weight 1052.65
_space_group_IT_number 2
_symmetry_cell_setting triclinic
_symmetry_Int_Tables_number 2
_symmetry_space_group_name_Hall '-P 1'
_symmetry_space_group_name_H-M 'P -1'
_atom_sites_solution_hydrogens geom
_atom_sites_solution_primary direct
_atom_sites_solution_secondary difmap
_audit_creation_method SHELXL-97
_cell_angle_alpha 109.18(3)
_cell_angle_beta 94.03(3)
_cell_angle_gamma 91.87(3)
_cell_formula_units_Z 2
_cell_length_a 12.471(3)
_cell_length_b 14.195(3)
_cell_length_c 15.050(3)
_cell_measurement_reflns_used 4455
_cell_measurement_temperature 160(1)
_cell_measurement_theta_max 25.35
_cell_measurement_theta_min 2.43
_cell_volume 2505.7(11)
_computing_cell_refinement 'Bruker XSCANS'
_computing_data_collection 'Bruker XSCANS'
_computing_data_reduction 'Bruker SHELXTL'
_computing_molecular_graphics 'Bruker SHELXTL'
_computing_publication_material 'Bruker SHELXTL'
_computing_structure_refinement 'Bruker SHELXTL'
_computing_structure_solution 'Bruker SHELXTL'
_diffrn_ambient_temperature 160(1)
_diffrn_measured_fraction_theta_full 0.890
_diffrn_measured_fraction_theta_max 0.890
_diffrn_measurement_device_type 'CCD area detector'
_diffrn_measurement_method 'phi and omega scans'
_diffrn_radiation_monochromator graphite
_diffrn_radiation_probe x-ray
_diffrn_radiation_type MoK\a
_diffrn_radiation_wavelength 0.71073
_diffrn_reflns_av_R_equivalents 0.0307
_diffrn_reflns_av_sigmaI/netI 0.0440
_diffrn_reflns_limit_h_max 10
_diffrn_reflns_limit_h_min -12
_diffrn_reflns_limit_k_max 15
_diffrn_reflns_limit_k_min -15
_diffrn_reflns_limit_l_max 17
_diffrn_reflns_limit_l_min -17
_diffrn_reflns_number 22418
_diffrn_reflns_theta_full 26.89
_diffrn_reflns_theta_max 26.89
_diffrn_reflns_theta_min 2.09
_diffrn_source 'fine-focus sealed tube'
_diffrn_source_type 'X8 APEX II Bruker'
_exptl_absorpt_coefficient_mu 0.760
_exptl_absorpt_correction_T_max 0.988
_exptl_absorpt_correction_T_min 0.926
_exptl_absorpt_correction_type psi-scan
_exptl_absorpt_process_details SADABS
_exptl_crystal_colour brown
_exptl_crystal_density_diffrn 1.395
_exptl_crystal_density_method 'not measured'
_exptl_crystal_description plate
_exptl_crystal_F_000 1102
_exptl_crystal_size_max 0.300
_exptl_crystal_size_mid 0.200
_exptl_crystal_size_min 0.150
_refine_diff_density_max 0.572
_refine_diff_density_min -0.467
_refine_diff_density_rms 0.080
_refine_ls_extinction_method SHELXL
_refine_ls_goodness_of_fit_ref 1.021
_refine_ls_hydrogen_treatment mixed
_refine_ls_matrix_type full
_refine_ls_number_parameters 629
_refine_ls_number_reflns 7352
_refine_ls_number_restraints 0
_refine_ls_restrained_S_all 1.021
_refine_ls_R_factor_all 0.0820
_refine_ls_R_factor_gt 0.0529
_refine_ls_shift/su_max 0.039
_refine_ls_shift/su_mean 0.010
_refine_ls_structure_factor_coef Fsqd
_refine_ls_weighting_details 'calc w=1/[\s^2^(Fo^2^)+(0.0675P)^2^+6.7927P] where P=(Fo^2^+2Fc^2^)/3'
_refine_ls_weighting_scheme calc
_refine_ls_wR_factor_gt 0.1287
_refine_ls_wR_factor_ref 0.1489
_reflns_number_gt 7503
_reflns_number_total 9652
_reflns_threshold_expression >2sigma(I)
_cod_data_source_file b517417a.txt
_cod_data_source_block GuillotICMMO
_cod_original_cell_volume 2505.9(9)
_cod_original_formula_sum 'C44 H60 N11 O8 Cl2 Cr1 Ni1'
_cod_database_code 7007101

loop_
_symmetry_equiv_pos_as_xyz
'x, y, z'
'-x, -y, -z'

loop_
_atom_site_label
_atom_site_type_symbol
_atom_site_fract_x
_atom_site_fract_y
_atom_site_fract_z
_atom_site_U_iso_or_equiv
_atom_site_adp_type
_atom_site_occupancy
_atom_site_symmetry_multiplicity
_atom_site_calc_flag
_atom_site_refinement_flags
_atom_site_disorder_assembly
_atom_site_disorder_group
Ni1 Ni 0.45288(5) 0.35422(4) 0.75700(4) 0.02100(18) Uani 1 1 d . . .
Cr1 Cr 0.75177(6) 0.35069(5) 1.02117(5) 0.0210(2) Uani 1 1 d . . .
Cl2 Cl 0.76788(13) 0.26873(12) 0.43969(11) 0.0537(4) Uani 1 1 d . . .
Cl1 Cl 0.83282(12) 0.87411(10) 0.84375(11) 0.0472(4) Uani 1 1 d . . .
C110 C 0.8230(4) 0.4773(4) 0.9985(3) 0.0218(10) Uani 1 1 d . . .
C100 C 0.3323(3) 0.5425(3) 0.8857(3) 0.0202(9) Uani 1 1 d . . .
N2 N 0.8951(3) 0.3412(3) 1.1068(3) 0.0258(9) Uani 1 1 d . . .
N1 N 0.8134(3) 0.2266(3) 0.9142(3) 0.0273(9) Uani 1 1 d . . .
N200 N 0.5260(3) 0.4566(3) 0.7034(3) 0.0254(9) Uani 1 1 d . . .
N3 N 0.6843(3) 0.2363(3) 1.0724(3) 0.0269(9) Uani 1 1 d . . .
N201 N 0.3390(3) 0.3504(3) 0.6471(2) 0.0248(9) Uani 1 1 d . . .
N110 N 0.8488(3) 0.5475(4) 0.9966(3) 0.0385(11) Uani 1 1 d . . .
N203 N 0.5128(3) 0.2190(3) 0.6766(2) 0.0242(9) Uani 1 1 d . . .
C213 C 0.2269(4) 0.2006(3) 0.8775(3) 0.0306(11) Uani 1 1 d . . .
H3 H 0.1749 0.2190 0.9204 0.037 Uiso 1 1 calc R . .
O8 O 0.8226(4) 0.3216(4) 0.3888(3) 0.0737(14) Uani 1 1 d . . .
C205 C 0.4578(4) 0.4865(3) 0.6453(3) 0.0241(10) Uani 1 1 d . . .
N120 N 0.5742(3) 0.3650(3) 0.8618(3) 0.0259(9) Uani 1 1 d . . .
C200 C 0.6184(4) 0.5120(3) 0.7385(3) 0.0313(11) Uani 1 1 d . . .
H106 H 0.6660 0.4918 0.7782 0.038 Uiso 1 1 calc R . .
O1 O 0.8764(6) 0.8017(5) 0.7738(6) 0.156(3) Uani 1 1 d . . .
C214 C 0.2430(4) 0.1001(3) 0.8334(3) 0.0309(11) Uani 1 1 d . . .
C211 C 0.2492(4) 0.2903(3) 0.6175(3) 0.0298(11) Uani 1 1 d . . .
H5 H 0.2387 0.2385 0.6416 0.036 Uiso 1 1 calc R . .
C216 C 0.3237(4) 0.0769(3) 0.7715(3) 0.0303(11) Uani 1 1 d . . .
H1 H 0.3372 0.0106 0.7406 0.036 Uiso 1 1 calc R . .
N100 N 0.3796(3) 0.4767(3) 0.8432(3) 0.0248(8) Uani 1 1 d . . .
C201 C 0.6461(4) 0.5977(4) 0.7185(4) 0.0373(12) Uani 1 1 d . . .
H105 H 0.7112 0.6334 0.7442 0.045 Uiso 1 1 calc R . .
C207 C 0.2787(4) 0.4403(4) 0.5456(3) 0.0327(12) Uani 1 1 d . . .
H4 H 0.2904 0.4926 0.5225 0.039 Uiso 1 1 calc R . .
C202 C 0.5766(4) 0.6300(3) 0.6601(4) 0.0350(12) Uani 1 1 d . . .
N202 N 0.3648(3) 0.2506(3) 0.7978(2) 0.0244(9) Uani 1 1 d . . .
C11 C 0.8218(5) 0.2316(4) 0.8138(3) 0.0335(12) Uani 1 1 d . . .
C31 C 0.5662(4) 0.2376(4) 1.0940(4) 0.0338(12) Uani 1 1 d . . .
C6 C 0.7295(4) 0.1452(3) 0.9071(3) 0.0334(12) Uani 1 1 d . . .
H30A H 0.7530 0.0818 0.8674 0.040 Uiso 1 1 calc R . .
H30B H 0.6628 0.1581 0.8770 0.040 Uiso 1 1 calc R . .
C217 C 0.3841(4) 0.1534(3) 0.7561(3) 0.0238(10) Uani 1 1 d . . .
C4 C 0.7514(4) 0.2575(4) 1.1653(3) 0.0301(12) Uani 1 1 d . . .
H32A H 0.7289 0.3185 1.2102 0.036 Uiso 1 1 calc R . .
H32B H 0.7374 0.2036 1.1899 0.036 Uiso 1 1 calc R . .
C5 C 0.7082(4) 0.1372(3) 1.0020(3) 0.0337(12) Uani 1 1 d . . .
H33A H 0.6476 0.0897 0.9939 0.040 Uiso 1 1 calc R . .
H33B H 0.7707 0.1118 1.0269 0.040 Uiso 1 1 calc R . .
C208 C 0.1846(4) 0.3786(4) 0.5147(3) 0.0364(12) Uani 1 1 d . . .
C218 C 0.4736(4) 0.1359(3) 0.6927(3) 0.0244(10) Uani 1 1 d . . .
C219 C 0.5152(4) 0.0436(3) 0.6529(3) 0.0307(11) Uani 1 1 d . . .
H36 H 0.4875 -0.0118 0.6657 0.037 Uiso 1 1 calc R . .
C220 C 0.5987(4) 0.0331(3) 0.5936(3) 0.0305(11) Uani 1 1 d . . .
C1 C 0.9209(4) 0.2058(4) 0.9537(3) 0.0337(12) Uani 1 1 d . . .
H38A H 0.9690 0.1862 0.9036 0.040 Uiso 1 1 calc R . .
H38B H 0.9117 0.1506 0.9776 0.040 Uiso 1 1 calc R . .
C2 C 0.9709(4) 0.2963(3) 1.0322(3) 0.0293(11) Uani 1 1 d . . .
H39A H 1.0345 0.2773 1.0616 0.035 Uiso 1 1 calc R . .
H39B H 0.9936 0.3465 1.0055 0.035 Uiso 1 1 calc R . .
O5 O 0.6970(5) 0.3350(4) 0.4977(4) 0.0945(19) Uani 1 1 d . . .
C22 C 1.0669(4) 0.4273(4) 1.2092(4) 0.0382(13) Uani 1 1 d . . .
H41A H 1.1071 0.3977 1.1558 0.057 Uiso 1 1 calc R . .
H41B H 1.0660 0.3849 1.2475 0.057 Uiso 1 1 calc R . .
H41C H 1.1000 0.4916 1.2459 0.057 Uiso 1 1 calc R . .
C120 C 0.6339(4) 0.3573(3) 0.9201(3) 0.0202(9) Uani 1 1 d . . .
C3 C 0.8703(4) 0.2687(4) 1.1577(3) 0.0320(12) Uani 1 1 d . . .
H43A H 0.8962 0.2041 1.1239 0.038 Uiso 1 1 calc R . .
H43B H 0.9075 0.2922 1.2205 0.038 Uiso 1 1 calc R . .
C212 C 0.2873(4) 0.2724(3) 0.8581(3) 0.0294(11) Uani 1 1 d . . .
H44 H 0.2744 0.3392 0.8878 0.035 Uiso 1 1 calc R . .
C222 C 0.6353(4) 0.1176(3) 0.5761(3) 0.0321(11) Uani 1 1 d . . .
H45 H 0.6895 0.1137 0.5358 0.038 Uiso 1 1 calc R . .
C210 C 0.1716(4) 0.3024(4) 0.5523(3) 0.0365(12) Uani 1 1 d . . .
H46 H 0.1104 0.2591 0.5336 0.044 Uiso 1 1 calc R . .
C13 C 0.9011(5) 0.3132(4) 0.8112(4) 0.0517(16) Uani 1 1 d . . .
H47A H 0.8838 0.3759 0.8552 0.078 Uiso 1 1 calc R . .
H47B H 0.8973 0.3175 0.7488 0.078 Uiso 1 1 calc R . .
H47C H 0.9726 0.2981 0.8281 0.078 Uiso 1 1 calc R . .
C223 C 0.5912(4) 0.2085(3) 0.6186(3) 0.0291(11) Uani 1 1 d . . .
H48 H 0.6175 0.2645 0.6061 0.035 Uiso 1 1 calc R . .
C204 C 0.4811(4) 0.5717(3) 0.6229(3) 0.0319(12) Uani 1 1 d . . .
H49 H 0.4327 0.5903 0.5827 0.038 Uiso 1 1 calc R . .
C206 C 0.3553(4) 0.4247(3) 0.6104(3) 0.0256(10) Uani 1 1 d . . .
O4 O 0.9055(5) 0.9468(4) 0.9004(5) 0.125(3) Uani 1 1 d . . .
C21 C 0.9512(4) 0.4392(4) 1.1748(3) 0.0317(12) Uani 1 1 d . . .
C221 C 0.6488(4) -0.0663(3) 0.5528(4) 0.0379(13) Uani 1 1 d . . .
H53A H 0.6127 -0.1159 0.5725 0.057 Uiso 1 1 calc R . .
H53B H 0.7237 -0.0596 0.5749 0.057 Uiso 1 1 calc R . .
H53C H 0.6418 -0.0863 0.4851 0.057 Uiso 1 1 calc R . .
O7 O 0.8408(4) 0.2408(5) 0.5021(4) 0.1000(19) Uani 1 1 d . . .
C215 C 0.1751(5) 0.0196(4) 0.8512(4) 0.0489(15) Uani 1 1 d . . .
H55A H 0.1979 -0.0447 0.8152 0.073 Uiso 1 1 calc R . .
H55B H 0.1009 0.0248 0.8325 0.073 Uiso 1 1 calc R . .
H55C H 0.1831 0.0274 0.9171 0.073 Uiso 1 1 calc R . .
C12 C 0.8492(5) 0.1319(4) 0.7424(4) 0.0467(14) Uani 1 1 d . . .
H56A H 0.7983 0.0800 0.7430 0.070 Uiso 1 1 calc R . .
H56B H 0.9204 0.1161 0.7593 0.070 Uiso 1 1 calc R . .
H56C H 0.8461 0.1372 0.6804 0.070 Uiso 1 1 calc R . .
N300 N 0.8838(5) 0.9288(5) 0.3956(5) 0.086(2) Uani 1 1 d . . .
C23 C 0.8881(4) 0.4871(4) 1.2581(4) 0.0422(13) Uani 1 1 d . . .
H10A H 0.8159 0.4950 1.2361 0.063 Uiso 1 1 calc R . .
H10B H 0.9218 0.5514 1.2942 0.063 Uiso 1 1 calc R . .
H10C H 0.8864 0.4455 1.2971 0.063 Uiso 1 1 calc R . .
C203 C 0.6005(5) 0.7243(4) 0.6372(4) 0.0495(15) Uani 1 1 d . . .
H60A H 0.5427 0.7332 0.5958 0.074 Uiso 1 1 calc R . .
H60B H 0.6664 0.7189 0.6070 0.074 Uiso 1 1 calc R . .
H60C H 0.6077 0.7806 0.6945 0.074 Uiso 1 1 calc R . .
C209 C 0.1013(5) 0.3943(5) 0.4446(4) 0.0552(16) Uani 1 1 d . . .
H61A H 0.0430 0.3446 0.4321 0.083 Uiso 1 1 calc R . .
H61B H 0.1332 0.3887 0.3870 0.083 Uiso 1 1 calc R . .
H61C H 0.0745 0.4595 0.4700 0.083 Uiso 1 1 calc R . .
C300 C 0.9356(6) 0.9941(5) 0.3905(5) 0.0607(17) Uani 1 1 d . . .
C32 C 0.4882(5) 0.2184(5) 1.0076(4) 0.0541(16) Uani 1 1 d . . .
H63A H 0.5056 0.2647 0.9756 0.081 Uiso 1 1 calc R . .
H63B H 0.4162 0.2271 1.0263 0.081 Uiso 1 1 calc R . .
H63C H 0.4934 0.1514 0.9658 0.081 Uiso 1 1 calc R . .
C33 C 0.5365(5) 0.1637(4) 1.1452(4) 0.0467(14) Uani 1 1 d . . .
H64A H 0.5848 0.1761 1.2008 0.070 Uiso 1 1 calc R . .
H64B H 0.5421 0.0966 1.1039 0.070 Uiso 1 1 calc R . .
H64C H 0.4640 0.1725 1.1627 0.070 Uiso 1 1 calc R . .
O2 O 0.7454(7) 0.9100(4) 0.8046(7) 0.183(4) Uani 1 1 d . . .
O3 O 0.7872(7) 0.8226(9) 0.8937(5) 0.210(5) Uani 1 1 d . . .
C301 C 1.0035(8) 1.0765(6) 0.3834(7) 0.069(2) Uani 1 1 d . . .
O6 O 0.7087(6) 0.1847(4) 0.3761(4) 0.125(3) Uani 1 1 d . . .
H102 H 0.556(3) 0.307(3) 1.137(3) 0.017(11) Uiso 1 1 d . . .
H100 H 0.754(4) 0.243(3) 0.796(3) 0.009(11) Uiso 1 1 d . . .
H101 H 0.954(3) 0.480(3) 1.142(3) 0.017(11) Uiso 1 1 d . . .
H104 H 0.969(8) 1.129(7) 0.393(7) 0.12(4) Uiso 1 1 d . . .
H110 H 1.076(8) 1.080(6) 0.434(7) 0.13(3) Uiso 1 1 d . . .
H111 H 1.017(8) 1.079(7) 0.330(7) 0.13(4) Uiso 1 1 d . . .

loop_
_atom_site_aniso_label
_atom_site_aniso_U_11
_atom_site_aniso_U_22
_atom_site_aniso_U_33
_atom_site_aniso_U_23
_atom_site_aniso_U_13
_atom_site_aniso_U_12
Ni1 0.0245(4) 0.0165(3) 0.0221(3) 0.0063(2) 0.0020(2) 0.0030(2)
Cr1 0.0216(5) 0.0190(4) 0.0229(4) 0.0072(3) 0.0023(3) 0.0051(3)
Cl2 0.0572(11) 0.0608(10) 0.0613(10) 0.0404(8) 0.0202(7) 0.0195(7)
Cl1 0.0508(10) 0.0305(7) 0.0620(9) 0.0158(6) 0.0104(7) 0.0098(6)
C110 0.017(3) 0.024(3) 0.019(2) 0.0000(19) -0.0038(17) 0.010(2)
C100 0.020(3) 0.020(2) 0.021(2) 0.0090(18) -0.0021(18) 0.0022(18)
N2 0.024(3) 0.029(2) 0.028(2) 0.0151(17) 0.0011(16) 0.0029(16)
N1 0.030(3) 0.024(2) 0.029(2) 0.0091(16) 0.0047(17) 0.0082(16)
N200 0.022(3) 0.023(2) 0.031(2) 0.0085(16) 0.0028(16) 0.0014(16)
N3 0.028(3) 0.025(2) 0.030(2) 0.0117(17) 0.0043(17) 0.0022(16)
N201 0.028(3) 0.0202(19) 0.024(2) 0.0048(16) 0.0004(16) 0.0005(16)
N110 0.031(3) 0.053(3) 0.037(3) 0.020(2) 0.0103(19) 0.008(2)
N203 0.030(3) 0.0207(19) 0.0205(19) 0.0052(15) 0.0039(16) 0.0013(16)
C213 0.029(3) 0.031(3) 0.038(3) 0.016(2) 0.013(2) 0.007(2)
O8 0.076(4) 0.094(4) 0.068(3) 0.048(3) 0.021(2) -0.007(3)
C205 0.028(3) 0.022(2) 0.023(2) 0.0076(18) 0.0057(19) 0.0050(19)
N120 0.031(3) 0.0176(19) 0.029(2) 0.0058(16) 0.0065(18) 0.0051(16)
C200 0.023(3) 0.031(3) 0.040(3) 0.013(2) 0.000(2) 0.003(2)
O1 0.118(6) 0.101(5) 0.189(8) -0.036(5) 0.013(5) 0.051(4)
C214 0.025(3) 0.035(3) 0.039(3) 0.021(2) 0.004(2) 0.002(2)
C211 0.031(3) 0.026(3) 0.029(3) 0.006(2) 0.000(2) 0.001(2)
C216 0.033(3) 0.021(2) 0.039(3) 0.013(2) 0.003(2) 0.006(2)
N100 0.024(2) 0.025(2) 0.026(2) 0.0103(17) -0.0005(16) 0.0024(17)
C201 0.026(3) 0.030(3) 0.055(3) 0.014(2) 0.006(2) -0.005(2)
C207 0.037(4) 0.035(3) 0.028(3) 0.013(2) 0.000(2) 0.006(2)
C202 0.042(4) 0.026(3) 0.042(3) 0.016(2) 0.016(2) 0.005(2)
N202 0.027(3) 0.021(2) 0.025(2) 0.0070(16) 0.0043(16) 0.0047(15)
C11 0.036(4) 0.037(3) 0.028(3) 0.010(2) 0.006(2) 0.017(2)
C31 0.031(4) 0.035(3) 0.040(3) 0.018(2) 0.004(2) -0.001(2)
C6 0.041(3) 0.022(2) 0.035(3) 0.005(2) 0.002(2) 0.005(2)
C217 0.028(3) 0.021(2) 0.023(2) 0.0080(18) 0.0000(18) 0.0027(18)
C4 0.029(4) 0.032(3) 0.034(3) 0.018(2) 0.004(2) 0.004(2)
C5 0.038(3) 0.021(2) 0.042(3) 0.010(2) 0.005(2) 0.002(2)
C208 0.040(4) 0.042(3) 0.027(3) 0.011(2) 0.001(2) 0.011(2)
C218 0.030(3) 0.021(2) 0.022(2) 0.0075(18) 0.0004(19) 0.0004(18)
C219 0.037(3) 0.023(2) 0.035(3) 0.011(2) 0.008(2) 0.003(2)
C220 0.039(3) 0.022(2) 0.028(3) 0.004(2) 0.006(2) 0.005(2)
C1 0.029(3) 0.036(3) 0.038(3) 0.013(2) 0.008(2) 0.015(2)
C2 0.019(3) 0.040(3) 0.032(3) 0.015(2) 0.002(2) 0.008(2)
O5 0.115(5) 0.108(4) 0.111(4) 0.087(4) 0.070(3) 0.066(3)
C22 0.032(3) 0.049(3) 0.036(3) 0.019(2) -0.007(2) -0.001(2)
C120 0.022(3) 0.016(2) 0.022(2) 0.0061(18) 0.0032(19) 0.0049(17)
C3 0.035(4) 0.030(3) 0.038(3) 0.020(2) 0.001(2) 0.005(2)
C212 0.029(3) 0.027(3) 0.032(3) 0.009(2) 0.005(2) 0.005(2)
C222 0.036(3) 0.031(3) 0.029(3) 0.009(2) 0.013(2) 0.003(2)
C210 0.031(3) 0.036(3) 0.033(3) 0.001(2) -0.005(2) -0.004(2)
C13 0.074(5) 0.046(3) 0.037(3) 0.013(3) 0.020(3) -0.001(3)
C223 0.037(3) 0.028(3) 0.026(3) 0.013(2) 0.009(2) 0.001(2)
C204 0.038(3) 0.031(3) 0.032(3) 0.017(2) 0.004(2) 0.004(2)
C206 0.033(3) 0.022(2) 0.022(2) 0.0074(19) 0.0041(19) 0.0056(19)
O4 0.084(5) 0.074(4) 0.174(7) -0.012(4) -0.002(4) -0.033(3)
C21 0.036(4) 0.031(3) 0.030(3) 0.014(2) -0.004(2) 0.001(2)
C221 0.046(4) 0.025(3) 0.042(3) 0.008(2) 0.015(2) 0.012(2)
O7 0.086(4) 0.153(5) 0.094(4) 0.078(4) 0.022(3) 0.061(4)
C215 0.049(4) 0.039(3) 0.072(4) 0.033(3) 0.020(3) 0.004(3)
C12 0.053(4) 0.049(3) 0.035(3) 0.007(3) 0.012(3) 0.016(3)
N300 0.084(5) 0.091(5) 0.085(5) 0.039(4) -0.013(4) -0.033(4)
C23 0.038(4) 0.043(3) 0.037(3) 0.002(2) -0.005(2) 0.006(2)
C203 0.055(4) 0.039(3) 0.063(4) 0.026(3) 0.019(3) -0.002(3)
C209 0.052(4) 0.071(4) 0.042(3) 0.022(3) -0.016(3) 0.007(3)
C300 0.057(5) 0.060(4) 0.054(4) 0.005(3) 0.005(3) -0.004(3)
C32 0.031(4) 0.088(5) 0.056(4) 0.043(3) -0.004(3) -0.013(3)
C33 0.039(4) 0.058(4) 0.057(4) 0.036(3) 0.013(3) -0.003(3)
O2 0.204(8) 0.043(3) 0.253(10) 0.010(4) -0.124(7) 0.024(4)
O3 0.161(8) 0.355(14) 0.117(6) 0.102(8) -0.002(5) -0.136(9)
C301 0.073(6) 0.048(4) 0.079(6) 0.009(4) 0.012(5) 0.000(4)
O6 0.183(7) 0.086(4) 0.096(4) 0.026(4) -0.006(4) -0.064(4)

loop_
_atom_type_symbol
_atom_type_description
_atom_type_scat_dispersion_real
_atom_type_scat_dispersion_imag
_atom_type_scat_source
C C 0.0033 0.0016 'International Tables Vol C Tables 4.2.6.8 and 6.1.1.4'
H H 0.0000 0.0000 'International Tables Vol C Tables 4.2.6.8 and 6.1.1.4'
N N 0.0061 0.0033 'International Tables Vol C Tables 4.2.6.8 and 6.1.1.4'
O O 0.0106 0.0060 'International Tables Vol C Tables 4.2.6.8 and 6.1.1.4'
Cl Cl 0.1484 0.1585 'International Tables Vol C Tables 4.2.6.8 and 6.1.1.4'
Cr Cr 0.3209 0.6236 'International Tables Vol C Tables 4.2.6.8 and 6.1.1.4'
Ni Ni 0.3393 1.1124 'International Tables Vol C Tables 4.2.6.8 and 6.1.1.4'

loop_
_geom_angle_atom_site_label_1
_geom_angle_atom_site_label_2
_geom_angle_atom_site_label_3
_geom_angle
_geom_angle_site_symmetry_1
_geom_angle_site_symmetry_3
_geom_angle_publ_flag
N120 Ni1 N100 92.05(14) . . ?
N120 Ni1 N202 90.72(15) . . ?
N100 Ni1 N202 94.29(14) . . ?
N120 Ni1 N201 175.28(15) . . ?
N100 Ni1 N201 88.31(14) . . ?
N202 Ni1 N201 93.95(15) . . ?
N120 Ni1 N200 96.26(15) . . ?
N100 Ni1 N200 85.45(14) . . ?
N202 Ni1 N200 173.02(15) . . ?
N201 Ni1 N200 79.08(15) . . ?
N120 Ni1 N203 88.43(14) . . ?
N100 Ni1 N203 172.35(14) . . ?
N202 Ni1 N203 78.07(14) . . ?
N201 Ni1 N203 91.84(14) . . ?
N200 Ni1 N203 102.09(14) . . ?
C120 Cr1 C100 84.98(16) . 2_667 ?
C120 Cr1 C110 84.33(16) . . ?
C100 Cr1 C110 82.64(16) 2_667 . ?
C120 Cr1 N2 169.40(15) . . ?
C100 Cr1 N2 103.27(15) 2_667 . ?
C110 Cr1 N2 90.07(15) . . ?
C120 Cr1 N1 88.03(15) . . ?
C100 Cr1 N1 170.35(16) 2_667 . ?
C110 Cr1 N1 103.30(15) . . ?
N2 Cr1 N1 84.50(14) . . ?
C120 Cr1 N3 102.93(16) . . ?
C100 Cr1 N3 90.12(15) 2_667 . ?
C110 Cr1 N3 169.31(15) . . ?
N2 Cr1 N3 83.93(14) . . ?
N1 Cr1 N3 84.97(14) . . ?
O6 Cl2 O7 111.1(4) . . ?
O6 Cl2 O8 109.8(3) . . ?
O7 Cl2 O8 111.3(3) . . ?
O6 Cl2 O5 110.1(4) . . ?
O7 Cl2 O5 106.3(3) . . ?
O8 Cl2 O5 108.1(3) . . ?
O3 Cl1 O1 103.3(7) . . ?
O3 Cl1 O4 110.7(5) . . ?
O1 Cl1 O4 114.5(4) . . ?
O3 Cl1 O2 103.7(7) . . ?
O1 Cl1 O2 109.1(5) . . ?
O4 Cl1 O2 114.3(4) . . ?
N110 C110 Cr1 169.2(4) . . ?
N100 C100 Cr1 170.5(4) . 2_667 ?
C3 N2 C2 109.6(3) . . ?
C3 N2 C21 111.3(4) . . ?
C2 N2 C21 107.2(4) . . ?
C3 N2 Cr1 108.5(3) . . ?
C2 N2 Cr1 101.4(3) . . ?
C21 N2 Cr1 118.2(3) . . ?
C1 N1 C6 111.1(4) . . ?
C1 N1 C11 110.2(4) . . ?
C6 N1 C11 107.6(4) . . ?
C1 N1 Cr1 107.6(3) . . ?
C6 N1 Cr1 100.3(3) . . ?
C11 N1 Cr1 119.5(3) . . ?
C200 N200 C205 117.8(4) . . ?
C200 N200 Ni1 126.6(3) . . ?
C205 N200 Ni1 113.1(3) . . ?
C5 N3 C4 111.5(4) . . ?
C5 N3 C31 111.2(4) . . ?
C4 N3 C31 106.9(4) . . ?
C5 N3 Cr1 106.0(3) . . ?
C4 N3 Cr1 101.3(3) . . ?
C31 N3 Cr1 119.6(3) . . ?
C211 N201 C206 118.7(4) . . ?
C211 N201 Ni1 127.1(3) . . ?
C206 N201 Ni1 113.9(3) . . ?
C223 N203 C218 117.8(4) . . ?
C223 N203 Ni1 126.3(3) . . ?
C218 N203 Ni1 115.6(3) . . ?
C212 C213 C214 120.2(4) . . ?
N200 C205 C204 121.6(4) . . ?
N200 C205 C206 115.9(4) . . ?
C204 C205 C206 122.4(4) . . ?
C120 N120 Ni1 169.2(4) . . ?
N200 C200 C201 123.2(5) . . ?
C213 C214 C216 117.4(4) . . ?
C213 C214 C215 121.2(4) . . ?
C216 C214 C215 121.4(4) . . ?
N201 C211 C210 122.5(5) . . ?
C217 C216 C214 119.8(4) . . ?
C100 N100 Ni1 174.7(4) . . ?
C200 C201 C202 119.7(5) . . ?
C206 C207 C208 121.1(5) . . ?
C201 C202 C204 117.0(4) . . ?
C201 C202 C203 122.5(5) . . ?
C204 C202 C203 120.5(5) . . ?
C212 N202 C217 118.2(4) . . ?
C212 N202 Ni1 125.2(3) . . ?
C217 N202 Ni1 116.5(3) . . ?
C13 C11 C12 109.2(5) . . ?
C13 C11 N1 113.1(4) . . ?
C12 C11 N1 113.0(4) . . ?
C32 C31 N3 113.3(4) . . ?
C32 C31 C33 108.9(4) . . ?
N3 C31 C33 113.1(4) . . ?
N1 C6 C5 112.9(4) . . ?
N202 C217 C216 121.7(4) . . ?
N202 C217 C218 114.8(4) . . ?
C216 C217 C218 123.5(4) . . ?
C3 C4 N3 113.5(4) . . ?
N3 C5 C6 112.4(4) . . ?
C210 C208 C207 116.6(4) . . ?
C210 C208 C209 121.6(5) . . ?
C207 C208 C209 121.8(5) . . ?
N203 C218 C219 121.6(4) . . ?
N203 C218 C217 114.5(4) . . ?
C219 C218 C217 123.8(4) . . ?
C218 C219 C220 120.4(4) . . ?
C222 C220 C219 117.1(4) . . ?
C222 C220 C221 121.6(4) . . ?
C219 C220 C221 121.2(4) . . ?
N1 C1 C2 111.5(4) . . ?
N2 C2 C1 113.0(4) . . ?
N120 C120 Cr1 174.8(4) . . ?
C4 C3 N2 111.2(4) . . ?
N202 C212 C213 122.7(4) . . ?
C220 C222 C223 120.1(4) . . ?
C211 C210 C208 120.4(5) . . ?
N203 C223 C222 123.0(4) . . ?
C205 C204 C202 120.7(4) . . ?
N201 C206 C207 120.7(4) . . ?
N201 C206 C205 115.4(4) . . ?
C207 C206 C205 123.9(4) . . ?
C23 C21 C22 109.8(4) . . ?
C23 C21 N2 112.6(4) . . ?
C22 C21 N2 113.4(4) . . ?
N300 C300 C301 178.9(9) . . ?

loop_
_geom_bond_atom_site_label_1
_geom_bond_atom_site_label_2
_geom_bond_distance
_geom_bond_site_symmetry_2
_geom_bond_publ_flag
Ni1 N120 2.071(4) . ?
Ni1 N100 2.081(4) . ?
Ni1 N202 2.081(4) . ?
Ni1 N201 2.088(4) . ?
Ni1 N200 2.093(4) . ?
Ni1 N203 2.098(4) . ?
Cr1 C120 2.067(5) . ?
Cr1 C100 2.068(4) 2_667 ?
Cr1 C110 2.115(5) . ?
Cr1 N2 2.163(4) . ?
Cr1 N1 2.165(4) . ?
Cr1 N3 2.182(4) . ?
Cl2 O6 1.406(5) . ?
Cl2 O7 1.419(5) . ?
Cl2 O8 1.425(4) . ?
Cl2 O5 1.432(5) . ?
Cl1 O3 1.348(8) . ?
Cl1 O1 1.366(6) . ?
Cl1 O4 1.366(5) . ?
Cl1 O2 1.392(6) . ?
C110 N110 1.047(6) . ?
C100 N100 1.151(5) . ?
C100 Cr1 2.068(4) 2_667 ?
N2 C3 1.508(6) . ?
N2 C2 1.510(6) . ?
N2 C21 1.540(6) . ?
N1 C1 1.506(6) . ?
N1 C6 1.506(6) . ?
N1 C11 1.547(6) . ?
N200 C200 1.345(6) . ?
N200 C205 1.353(6) . ?
N3 C5 1.511(6) . ?
N3 C4 1.512(6) . ?
N3 C31 1.531(7) . ?
N201 C211 1.341(6) . ?
N201 C206 1.358(6) . ?
N203 C223 1.335(6) . ?
N203 C218 1.363(5) . ?
C213 C212 1.368(6) . ?
C213 C214 1.390(6) . ?
C205 C204 1.386(6) . ?
C205 C206 1.487(6) . ?
N120 C120 1.147(5) . ?
C200 C201 1.385(7) . ?
C214 C216 1.393(7) . ?
C214 C215 1.505(7) . ?
C211 C210 1.384(7) . ?
C216 C217 1.392(6) . ?
C201 C202 1.385(7) . ?
C207 C206 1.392(6) . ?
C207 C208 1.395(7) . ?
C202 C204 1.398(7) . ?
C202 C203 1.514(7) . ?
N202 C212 1.346(6) . ?
N202 C217 1.352(5) . ?
C11 C13 1.510(8) . ?
C11 C12 1.536(7) . ?
C31 C32 1.512(7) . ?
C31 C33 1.541(7) . ?
C6 C5 1.510(7) . ?
C217 C218 1.493(6) . ?
C4 C3 1.502(7) . ?
C208 C210 1.386(7) . ?
C208 C209 1.502(7) . ?
C218 C219 1.385(6) . ?
C219 C220 1.399(7) . ?
C220 C222 1.380(6) . ?
C220 C221 1.516(6) . ?
C1 C2 1.511(7) . ?
C22 C21 1.531(7) . ?
C222 C223 1.389(6) . ?
C21 C23 1.506(7) . ?
N300 C300 1.139(8) . ?
C300 C301 1.459(11) . ?
